data_7058123
loop_
_publ_author_name
'Vedernikov, Artem I.'
'Lobova, Natalia A.'
'Kuzmina, Lyudmila G.'
'Fomina, Marina V.'
'Strelenko, Yuri A.'
'Howard, Judith A. K.'
'Gromov, Sergey P.'

_publ_section_title
;
 Self-assembly of cucurbiturils and cyclodextrins to supramolecular
 millstones with naphthalene derivatives capable of translocations in the
 host cavities
;
_journal_name_full 'New Journal of Chemistry'
_journal_paper_doi 10.1039/C8NJ04685A
_journal_year 2019
_chemical_formula_moiety '2(C16 H14 N), 2(I), C6 H6, 0.5(C6 H6), 0.5(C6 H6)'
_chemical_formula_sum 'C22 H20 I N'
_chemical_formula_weight 425.29
_chemical_name_systematic
;
1-methyl-4-(2-naphthyl)pyridinium iodide, benzene solvate
;
_space_group_crystal_system monoclinic
_space_group_IT_number 14
_space_group_name_Hall '-P 2ybc'
_space_group_name_H-M_alt 'P 1 21/c 1'
_symmetry_space_group_name_Hall '-P 2ybc'
_symmetry_space_group_name_H-M 'P 1 21/c 1'
_atom_sites_solution_hydrogens geom
_audit_creation_method SHELXL-2014/7
_audit_update_record
;
2018-09-13 deposited with the CCDC.
2019-01-23 downloaded from the CCDC.
;
_cell_angle_alpha 90
_cell_angle_beta 113.2390(10)
_cell_angle_gamma 90
_cell_formula_units_Z 8
_cell_length_a 14.9470(8)
_cell_length_b 19.1821(10)
_cell_length_c 14.0976(8)
_cell_measurement_reflns_used 9977
_cell_measurement_temperature 120(2)
_cell_measurement_theta_max 27.444
_cell_measurement_theta_min 2.590
_cell_volume 3714.1(3)
_computing_structure_refinement 'SHELXL-2014/7 (Sheldrick, 2014)'
_diffrn_ambient_temperature 120(2)
_diffrn_measured_fraction_theta_full 0.999
_diffrn_measured_fraction_theta_max 0.999
_diffrn_measurement_device_type 'Bruker SMART APEX II'
_diffrn_measurement_method /W
_diffrn_radiation_type MoK\a
_diffrn_radiation_wavelength 0.71073
_diffrn_reflns_av_R_equivalents 0.0321
_diffrn_reflns_av_unetI/netI 0.0291
_diffrn_reflns_Laue_measured_fraction_full 0.999
_diffrn_reflns_Laue_measured_fraction_max 0.999
_diffrn_reflns_limit_h_max 20
_diffrn_reflns_limit_h_min -20
_diffrn_reflns_limit_k_max 26
_diffrn_reflns_limit_k_min -25
_diffrn_reflns_limit_l_max 19
_diffrn_reflns_limit_l_min -19
_diffrn_reflns_number 40387
_diffrn_reflns_point_group_measured_fraction_full 0.999
_diffrn_reflns_point_group_measured_fraction_max 0.999
_diffrn_reflns_theta_full 25.242
_diffrn_reflns_theta_max 28.999
_diffrn_reflns_theta_min 2.590
_exptl_absorpt_coefficient_mu 1.726
_exptl_absorpt_correction_T_max 0.9342
_exptl_absorpt_correction_T_min 0.4502
_exptl_absorpt_correction_type multi-scan
_exptl_absorpt_process_details SADABS
_exptl_crystal_colour yellow
_exptl_crystal_density_diffrn 1.521
_exptl_crystal_description plate
_exptl_crystal_F_000 1696
_exptl_crystal_recrystallization_method 'Re-crystallisation from solvent: MeCN-benzene'
_exptl_crystal_size_max 0.550
_exptl_crystal_size_mid 0.190
_exptl_crystal_size_min 0.040
_refine_diff_density_max 1.114
_refine_diff_density_min -0.928
_refine_diff_density_rms 0.065
_refine_ls_extinction_method none
_refine_ls_goodness_of_fit_ref 1.033
_refine_ls_hydrogen_treatment constr
_refine_ls_matrix_type full
_refine_ls_number_parameters 637
_refine_ls_number_reflns 9859
_refine_ls_number_restraints 264
_refine_ls_restrained_S_all 1.027
_refine_ls_R_factor_all 0.0555
_refine_ls_R_factor_gt 0.0334
_refine_ls_shift/su_max 0.001
_refine_ls_shift/su_mean 0.000
_refine_ls_structure_factor_coef Fsqd
_refine_ls_weighting_details 'w=1/[\s^2^(Fo^2^)+(0.0260P)^2^+1.7184P] where P=(Fo^2^+2Fc^2^)/3'
_refine_ls_weighting_scheme calc
_refine_ls_wR_factor_gt 0.0648
_refine_ls_wR_factor_ref 0.0698
_reflns_Friedel_coverage 0.000
_reflns_number_gt 7285
_reflns_number_total 9859
_reflns_threshold_expression 'I > 2\s(I)'
_cod_data_source_file c8nj04685a2.cif
_cod_data_source_block ii
_cod_database_code 7058123
_shelx_shelxl_version_number 2014/7
_shelx_space_group_comment
;
The symmetry employed for this shelxl refinement is uniquely defined
by the following loop, which should always be used as a source of
symmetry information in preference to the above space-group names.
They are only intended as comments.
;
_shelx_estimated_absorpt_t_min 0.450
_shelx_estimated_absorpt_t_max 0.934

loop_
_space_group_symop_operation_xyz
'x, y, z'
'-x, y+1/2, -z+1/2'
'-x, -y, -z'
'x, -y-1/2, z-1/2'

loop_
_atom_site_label
_atom_site_type_symbol
_atom_site_fract_x
_atom_site_fract_y
_atom_site_fract_z
_atom_site_U_iso_or_equiv
_atom_site_adp_type
_atom_site_occupancy
_atom_site_site_symmetry_order
_atom_site_calc_flag
_atom_site_refinement_flags_posn
_atom_site_refinement_flags_adp
_atom_site_refinement_flags_occupancy
_atom_site_disorder_assembly
_atom_site_disorder_group
I1 I 0.34984(2) 0.36874(2) 0.63627(2) 0.04933(6) Uani 1 1 d . . . . .
I2 I 0.87965(2) 0.01584(2) 0.60117(2) 0.04989(6) Uani 1 1 d . . . . .
N1 N 0.55552(14) 0.21030(11) 0.59336(15) 0.0409(5) Uani 1 1 d . . . . .
C1 C 0.58510(19) 0.27652(14) 0.6098(2) 0.0467(6) Uani 1 1 d . . . . .
H1A H 0.5385 0.3125 0.5989 0.056 Uiso 1 1 calc R U . . .
C2 C 0.68089(19) 0.29317(14) 0.6417(2) 0.0429(6) Uani 1 1 d . . . . .
H2A H 0.7001 0.3407 0.6532 0.051 Uiso 1 1 calc R U . . .
C3 C 0.75131(17) 0.24201(12) 0.65790(16) 0.0342(5) Uani 1 1 d . . . . .
C4 C 0.71732(18) 0.17349(14) 0.6403(2) 0.0464(6) Uani 1 1 d . . . . .
H4A H 0.7622 0.1363 0.6506 0.056 Uiso 1 1 calc R U . . .
C5 C 0.62089(19) 0.15933(14) 0.6087(2) 0.0477(6) Uani 1 1 d . . . . .
H5A H 0.5994 0.1123 0.5972 0.057 Uiso 1 1 calc R U . . .
C6 C 0.92583(17) 0.20959(14) 0.72257(18) 0.0401(6) Uani 1 1 d . . . . .
H6A H 0.9073 0.1620 0.7197 0.048 Uiso 1 1 calc R U . . .
C7 C 0.85500(17) 0.25985(13) 0.69261(17) 0.0357(5) Uani 1 1 d . . . . .
C8 C 0.8845(2) 0.33061(15) 0.6969(2) 0.0553(7) Uani 1 1 d . . . . .
H8A H 0.8365 0.3662 0.6754 0.066 Uiso 1 1 calc R U . . .
C9 C 0.9799(2) 0.34819(16) 0.7311(3) 0.0661(9) Uani 1 1 d . . . . .
H9A H 0.9975 0.3960 0.7339 0.079 Uiso 1 1 calc R U . . .
C10 C 1.05332(19) 0.29717(16) 0.76239(19) 0.0492(7) Uani 1 1 d . . . . .
C11 C 1.1534(2) 0.3140(2) 0.7960(2) 0.0677(9) Uani 1 1 d . . . . .
H11A H 1.1730 0.3613 0.7989 0.081 Uiso 1 1 calc R U . . .
C12 C 1.2215(2) 0.2626(2) 0.8241(2) 0.0683(10) Uani 1 1 d . . . . .
H12A H 1.2883 0.2744 0.8454 0.082 Uiso 1 1 calc R U . . .
C13 C 1.1950(2) 0.1930(2) 0.8223(2) 0.0677(9) Uani 1 1 d . . . . .
H13A H 1.2436 0.1578 0.8447 0.081 Uiso 1 1 calc R U . . .
C14 C 1.0987(2) 0.17529(18) 0.7882(2) 0.0618(8) Uani 1 1 d . . . . .
H14A H 1.0809 0.1275 0.7852 0.074 Uiso 1 1 calc R U . . .
C15 C 1.02583(18) 0.22663(15) 0.75769(18) 0.0431(6) Uani 1 1 d . . . . .
C16 C 0.45087(19) 0.19280(17) 0.5557(2) 0.0569(8) Uani 1 1 d . . . . .
H16A H 0.4142 0.2340 0.5605 0.085 Uiso 1 1 calc R U . . .
H16B H 0.4415 0.1552 0.5980 0.085 Uiso 1 1 calc R U . . .
H16C H 0.4276 0.1775 0.4836 0.085 Uiso 1 1 calc R U . . .
N1' N 1.11400(14) 0.19108(11) 0.53895(15) 0.0374(5) Uani 1 1 d . . . . .
C1' C 1.10131(19) 0.25924(14) 0.5372(2) 0.0460(6) Uani 1 1 d . . . . .
H1'A H 1.1582 0.2873 0.5651 0.055 Uiso 0.671(4) 1 calc R U P A 1
H1'B H 1.1520 0.2925 0.5506 0.055 Uiso 0.329(4) 1 calc R U P A 2
C5' C 1.0366(2) 0.14903(16) 0.5064(3) 0.0677(9) Uani 1 1 d . . . . .
H5'A H 1.0428 0.0999 0.5024 0.081 Uiso 0.671(4) 1 calc R U P A 1
H5'B H 1.0509 0.1008 0.5191 0.081 Uiso 0.329(4) 1 calc R U P A 2
C2' C 1.0164(6) 0.2921(5) 0.4998(7) 0.0454(18) Uani 0.671(4) 1 d . U P A 1
H2'A H 1.0146 0.3414 0.4938 0.054 Uiso 0.671(4) 1 calc R U P A 1
C3' C 0.9302(6) 0.2546(3) 0.4695(6) 0.0317(13) Uani 0.671(4) 1 d . U P A 1
C4' C 0.9424(7) 0.1824(5) 0.4773(8) 0.058(2) Uani 0.671(4) 1 d . U P A 1
H4'A H 0.8866 0.1539 0.4631 0.069 Uiso 0.671(4) 1 calc R U P A 1
C6' C 0.7502(3) 0.2516(2) 0.4074(3) 0.0353(9) Uani 0.671(4) 1 d . U P A 1
H6'A H 0.7532 0.2021 0.4105 0.042 Uiso 0.671(4) 1 calc R U P A 1
C7' C 0.8344(3) 0.2889(3) 0.4334(3) 0.0334(9) Uani 0.671(4) 1 d . U P A 1
C8' C 0.8282(3) 0.3629(2) 0.4268(3) 0.0436(10) Uani 0.671(4) 1 d . U P A 1
H8'A H 0.8860 0.3895 0.4433 0.052 Uiso 0.671(4) 1 calc R U P A 1
C9' C 0.7411(3) 0.3963(2) 0.3972(3) 0.0488(11) Uani 0.671(4) 1 d . U P A 1
H9'A H 0.7387 0.4458 0.3931 0.059 Uiso 0.671(4) 1 calc R U P A 1
C10' C 0.6549(4) 0.3582(3) 0.3727(4) 0.0404(11) Uani 0.671(4) 1 d . U P A 1
C11' C 0.5611(6) 0.3918(3) 0.3441(6) 0.0525(17) Uani 0.671(4) 1 d . U P A 1
H11B H 0.5563 0.4412 0.3411 0.063 Uiso 0.671(4) 1 calc R U P A 1
C12' C 0.4808(9) 0.3525(5) 0.3216(11) 0.049(2) Uani 0.671(4) 1 d . U P A 1
H12B H 0.4199 0.3752 0.3048 0.059 Uiso 0.671(4) 1 calc R U P A 1
C13' C 0.4833(4) 0.2812(3) 0.3220(5) 0.0503(14) Uani 0.671(4) 1 d . U P A 1
H13B H 0.4247 0.2553 0.3035 0.060 Uiso 0.671(4) 1 calc R U P A 1
C14' C 0.5705(3) 0.2472(3) 0.3491(3) 0.0438(10) Uani 0.671(4) 1 d . U P A 1
H14B H 0.5723 0.1977 0.3499 0.053 Uiso 0.671(4) 1 calc R U P A 1
C15' C 0.6574(4) 0.2854(3) 0.3756(4) 0.0335(11) Uani 0.671(4) 1 d . U P A 1
C16' C 1.2157(11) 0.1599(9) 0.5765(12) 0.061(4) Uani 0.671(4) 1 d . U P A 1
H16D H 1.2236 0.1255 0.6307 0.091 Uiso 0.671(4) 1 calc R U P A 1
H16E H 1.2642 0.1970 0.6043 0.091 Uiso 0.671(4) 1 calc R U P A 1
H16F H 1.2247 0.1371 0.5187 0.091 Uiso 0.671(4) 1 calc R U P A 1
C2" C 0.9970(12) 0.2775(8) 0.5113(13) 0.034(3) Uani 0.329(4) 1 d . U P A 2
H2"A H 0.9806 0.3237 0.5230 0.041 Uiso 0.329(4) 1 calc R U P A 2
C3" C 0.9242(10) 0.2286(6) 0.4707(11) 0.023(2) Uani 0.329(4) 1 d . U P A 2
C4" C 0.9502(15) 0.1631(9) 0.4627(14) 0.041(3) Uani 0.329(4) 1 d . U P A 2
H4"A H 0.9037 0.1290 0.4249 0.050 Uiso 0.329(4) 1 calc R U P A 2
C6" C 0.7894(6) 0.3155(5) 0.4143(6) 0.0313(18) Uani 0.329(4) 1 d . U P A 2
H6"A H 0.8365 0.3510 0.4240 0.038 Uiso 0.329(4) 1 calc R U P A 2
C7" C 0.8176(6) 0.2481(5) 0.4338(5) 0.0265(15) Uani 0.329(4) 1 d . U P A 2
C8" C 0.7457(5) 0.1956(4) 0.4202(5) 0.0333(17) Uani 0.329(4) 1 d . U P A 2
H8"A H 0.7652 0.1484 0.4354 0.040 Uiso 0.329(4) 1 calc R U P A 2
C9" C 0.6499(5) 0.2124(4) 0.3858(6) 0.0393(19) Uani 0.329(4) 1 d . U P A 2
H9"A H 0.6036 0.1762 0.3754 0.047 Uiso 0.329(4) 1 calc R U P A 2
C10" C 0.6177(7) 0.2799(6) 0.3654(8) 0.029(2) Uani 0.329(4) 1 d . U P A 2
C11" C 0.5182(7) 0.3014(6) 0.3304(8) 0.041(2) Uani 0.329(4) 1 d . U P A 2
H11C H 0.4693 0.2668 0.3179 0.050 Uiso 0.329(4) 1 calc R U P A 2
C12" C 0.490(2) 0.3718(10) 0.314(2) 0.043(5) Uani 0.329(4) 1 d . U P A 2
H12C H 0.4237 0.3854 0.2912 0.051 Uiso 0.329(4) 1 calc R U P A 2
C13" C 0.5633(10) 0.4205(6) 0.3317(11) 0.041(3) Uani 0.329(4) 1 d . U P A 2
H13C H 0.5462 0.4685 0.3235 0.049 Uiso 0.329(4) 1 calc R U P A 2
C14" C 0.6580(6) 0.4030(6) 0.3602(7) 0.048(2) Uani 0.329(4) 1 d . U P A 2
H14C H 0.7049 0.4383 0.3679 0.057 Uiso 0.329(4) 1 calc R U P A 2
C15" C 0.6879(7) 0.3329(7) 0.3787(7) 0.038(2) Uani 0.329(4) 1 d . U P A 2
C16" C 1.207(2) 0.1637(16) 0.5766(18) 0.046(6) Uani 0.329(4) 1 d . U P A 2
H16G H 1.2517 0.1978 0.5683 0.069 Uiso 0.329(4) 1 calc R U P A 2
H16H H 1.2072 0.1211 0.5384 0.069 Uiso 0.329(4) 1 calc R U P A 2
H16I H 1.2266 0.1526 0.6500 0.069 Uiso 0.329(4) 1 calc R U P A 2
C1S C -0.0054(3) 0.5148(2) 0.5930(3) 0.0747(10) Uani 1 1 d . . . . .
H1SA H -0.0086 0.5252 0.6574 0.090 Uiso 1 1 calc R U . B 1
C2S C 0.0727(5) 0.4750(7) 0.5909(5) 0.0514(18) Uani 0.77(3) 1 d . U P C 1
H2SA H 0.1214 0.4581 0.6532 0.062 Uiso 0.77(3) 1 calc R U P C 1
C3S C 0.0777(7) 0.4607(6) 0.4972(7) 0.0552(19) Uani 0.77(3) 1 d . U P C 1
H3SA H 0.1303 0.4342 0.4945 0.066 Uiso 0.77(3) 1 calc R U P C 1
C2'S C 0.0857(13) 0.5024(14) 0.5883(15) 0.039(4) Uani 0.23(3) 1 d . U P C 2
H2'B H 0.1437 0.5068 0.6488 0.046 Uiso 0.23(3) 1 calc R U P C 2
C3'S C 0.091(2) 0.4844(16) 0.500(2) 0.048(5) Uani 0.23(3) 1 d . U P C 2
H3'A H 0.1513 0.4711 0.4982 0.057 Uiso 0.23(3) 1 calc R U P C 2
C4S C 0.4110(3) 0.47477(16) -0.0666(3) 0.0655(9) Uani 1 1 d . . . . .
H4SA H 0.3497 0.4574 -0.1126 0.079 Uiso 1 1 calc R U . . .
C5S C 0.4226(3) 0.49824(17) 0.0296(3) 0.0656(9) Uani 1 1 d . . . . .
H5SA H 0.3694 0.4971 0.0503 0.079 Uiso 1 1 calc R U . . .
C6S C 0.5120(3) 0.52353(17) 0.0961(3) 0.0676(9) Uani 1 1 d . . . . .
H6SA H 0.5201 0.5398 0.1627 0.081 Uiso 1 1 calc R U . . .
C7S C 0.2098(9) 0.5203(6) 0.2111(10) 0.047(2) Uani 0.51(2) 1 d . U P D 1
H7SA H 0.1489 0.5158 0.1543 0.056 Uiso 0.51(2) 1 calc R U P D 1
C8S C 0.2877(10) 0.5475(7) 0.1953(10) 0.044(2) Uani 0.51(2) 1 d . U P D 1
H8SA H 0.2813 0.5638 0.1293 0.053 Uiso 0.51(2) 1 calc R U P D 1
C9S C 0.3775(14) 0.5504(12) 0.2812(16) 0.049(4) Uani 0.51(2) 1 d . U P D 1
H9SA H 0.4334 0.5676 0.2726 0.059 Uiso 0.51(2) 1 calc R U P D 1
C10S C 0.3854(14) 0.5286(11) 0.3773(15) 0.048(4) Uani 0.51(2) 1 d . U P D 1
H10A H 0.4466 0.5305 0.4341 0.058 Uiso 0.51(2) 1 calc R U P D 1
C11S C 0.3056(15) 0.5043(8) 0.3913(13) 0.066(4) Uani 0.51(2) 1 d . U P D 1
H11D H 0.3103 0.4909 0.4580 0.079 Uiso 0.51(2) 1 calc R U P D 1
C12S C 0.2184(12) 0.4995(6) 0.3074(15) 0.065(3) Uani 0.51(2) 1 d . U P D 1
H12D H 0.1630 0.4815 0.3163 0.077 Uiso 0.51(2) 1 calc R U P D 1
C7D C 0.2713(12) 0.5266(8) 0.2033(10) 0.052(3) Uani 0.49(2) 1 d . U P D 2
H7DA H 0.2482 0.5316 0.1305 0.062 Uiso 0.49(2) 1 calc R U P D 2
C8D C 0.3627(16) 0.5445(13) 0.2605(15) 0.055(5) Uani 0.49(2) 1 d . U P D 2
H8DA H 0.4018 0.5644 0.2282 0.066 Uiso 0.49(2) 1 calc R U P D 2
C9D C 0.4013(14) 0.5348(12) 0.3647(18) 0.042(3) Uani 0.49(2) 1 d . U P D 2
H9DA H 0.4667 0.5474 0.4061 0.050 Uiso 0.49(2) 1 calc R U P D 2
C10D C 0.3399(10) 0.5051(8) 0.4084(11) 0.041(2) Uani 0.49(2) 1 d . U P D 2
H10B H 0.3650 0.4956 0.4803 0.050 Uiso 0.49(2) 1 calc R U P D 2
C11D C 0.2437(10) 0.4897(7) 0.3480(13) 0.053(3) Uani 0.49(2) 1 d . U P D 2
H11E H 0.2024 0.4711 0.3785 0.063 Uiso 0.49(2) 1 calc R U P D 2
C12D C 0.2090(9) 0.5014(8) 0.2444(14) 0.062(3) Uani 0.49(2) 1 d . U P D 2
H12E H 0.1428 0.4923 0.2016 0.074 Uiso 0.49(2) 1 calc R U P D 2

loop_
_atom_site_aniso_label
_atom_site_aniso_U_11
_atom_site_aniso_U_22
_atom_site_aniso_U_33
_atom_site_aniso_U_23
_atom_site_aniso_U_13
_atom_site_aniso_U_12
I1 0.03465(9) 0.04731(10) 0.06284(12) -0.00584(9) 0.01581(8) -0.00630(7)
I2 0.04748(10) 0.05067(11) 0.04409(10) 0.00257(8) 0.01013(8) 0.01308(8)
N1 0.0341(11) 0.0484(13) 0.0364(11) -0.0028(9) 0.0097(9) 0.0067(9)
C1 0.0445(15) 0.0446(15) 0.0491(16) -0.0010(12) 0.0163(12) 0.0134(12)
C2 0.0428(14) 0.0388(14) 0.0453(15) -0.0033(11) 0.0155(12) 0.0049(11)
C3 0.0385(12) 0.0396(13) 0.0241(11) -0.0025(9) 0.0121(9) 0.0054(10)
C4 0.0366(13) 0.0391(14) 0.0577(17) -0.0071(12) 0.0125(12) 0.0076(11)
C5 0.0398(14) 0.0391(14) 0.0576(17) -0.0067(12) 0.0121(13) 0.0018(11)
C6 0.0373(13) 0.0464(14) 0.0397(14) 0.0044(11) 0.0184(11) 0.0020(11)
C7 0.0411(13) 0.0427(14) 0.0249(11) -0.0030(10) 0.0148(10) 0.0040(10)
C8 0.0473(16) 0.0413(15) 0.0684(19) -0.0097(14) 0.0132(14) -0.0009(12)
C9 0.0561(19) 0.0477(17) 0.085(2) -0.0179(16) 0.0181(17) -0.0140(15)
C10 0.0421(14) 0.0680(19) 0.0330(13) -0.0128(13) 0.0099(11) -0.0094(13)
C11 0.0462(17) 0.090(2) 0.0589(19) -0.0212(18) 0.0118(15) -0.0193(17)
C12 0.0357(15) 0.122(3) 0.0434(17) -0.0193(18) 0.0119(13) -0.0144(18)
C13 0.0383(16) 0.105(3) 0.059(2) 0.0062(19) 0.0190(14) 0.0085(17)
C14 0.0401(15) 0.074(2) 0.074(2) 0.0164(17) 0.0255(15) 0.0091(15)
C15 0.0382(13) 0.0638(18) 0.0286(12) 0.0015(12) 0.0147(10) -0.0004(12)
C16 0.0328(14) 0.068(2) 0.0612(19) -0.0067(15) 0.0094(13) 0.0019(13)
N1' 0.0297(10) 0.0483(12) 0.0335(11) -0.0029(9) 0.0118(8) 0.0003(9)
C1' 0.0378(14) 0.0479(16) 0.0444(15) -0.0041(12) 0.0077(11) -0.0066(11)
C5' 0.0478(18) 0.0456(17) 0.095(3) -0.0031(16) 0.0129(17) -0.0109(14)
C2' 0.037(3) 0.042(4) 0.056(4) 0.003(3) 0.016(2) -0.005(2)
C3' 0.036(3) 0.034(3) 0.026(2) -0.008(3) 0.0130(18) -0.003(3)
C4' 0.031(3) 0.056(6) 0.081(5) -0.018(4) 0.017(3) -0.012(4)
C6' 0.035(2) 0.040(2) 0.0298(18) -0.0068(15) 0.0126(16) -0.0027(16)
C7' 0.035(2) 0.037(3) 0.0273(19) -0.0075(18) 0.0104(16) -0.002(2)
C8' 0.0354(19) 0.040(2) 0.049(2) -0.0085(17) 0.0103(17) -0.0054(17)
C9' 0.041(2) 0.038(2) 0.060(3) -0.0105(19) 0.0117(19) -0.0017(17)
C10' 0.037(3) 0.041(3) 0.040(2) -0.013(2) 0.010(2) -0.005(2)
C11' 0.052(3) 0.046(4) 0.056(3) -0.016(3) 0.017(3) 0.002(3)
C12' 0.033(3) 0.057(6) 0.051(4) -0.006(4) 0.009(2) 0.007(4)
C13' 0.036(3) 0.066(4) 0.051(3) -0.011(2) 0.021(2) -0.009(2)
C14' 0.034(2) 0.054(3) 0.045(2) -0.0124(19) 0.0181(18) -0.007(2)
C15' 0.027(3) 0.045(3) 0.030(2) -0.0096(18) 0.013(2) -0.008(3)
C16' 0.025(3) 0.085(8) 0.067(7) 0.003(5) 0.011(4) 0.022(4)
C2" 0.040(7) 0.028(6) 0.036(5) 0.006(4) 0.017(5) 0.001(5)
C3" 0.025(4) 0.017(5) 0.023(4) -0.003(5) 0.005(3) 0.001(5)
C4" 0.040(6) 0.040(7) 0.043(5) -0.013(5) 0.015(4) -0.010(5)
C6" 0.034(4) 0.032(4) 0.029(4) 0.000(3) 0.014(3) -0.001(3)
C7" 0.027(4) 0.026(4) 0.024(3) -0.003(3) 0.008(3) -0.002(3)
C8" 0.035(4) 0.029(4) 0.035(4) -0.002(3) 0.013(3) 0.000(3)
C9" 0.033(4) 0.044(4) 0.038(4) -0.008(3) 0.010(3) -0.011(3)
C10" 0.024(5) 0.034(4) 0.026(4) -0.005(3) 0.008(4) -0.007(5)
C11" 0.032(5) 0.043(5) 0.044(5) 0.000(4) 0.008(4) -0.004(4)
C12" 0.044(8) 0.028(7) 0.048(7) -0.008(5) 0.011(5) 0.009(6)
C13" 0.027(4) 0.040(6) 0.047(5) -0.007(5) 0.007(3) 0.004(5)
C14" 0.036(4) 0.039(5) 0.065(5) -0.012(4) 0.016(4) 0.002(4)
C15" 0.037(5) 0.045(6) 0.029(4) 0.000(4) 0.010(4) 0.011(4)
C16" 0.053(14) 0.053(10) 0.032(9) -0.014(7) 0.016(8) 0.005(8)
C1S 0.064(2) 0.112(3) 0.0512(19) -0.0040(19) 0.0262(17) 0.023(2)
C2S 0.048(3) 0.052(5) 0.049(2) 0.008(3) 0.013(2) 0.005(3)
C3S 0.047(3) 0.058(5) 0.062(3) -0.004(3) 0.024(2) 0.010(3)
C2'S 0.033(6) 0.027(8) 0.046(7) 0.010(6) 0.005(4) -0.011(5)
C3'S 0.035(7) 0.046(9) 0.064(8) -0.001(8) 0.021(6) -0.002(7)
C4S 0.067(2) 0.0533(19) 0.069(2) -0.0003(16) 0.0193(17) 0.0000(16)
C5S 0.077(2) 0.062(2) 0.078(2) 0.0019(17) 0.051(2) 0.0075(17)
C6S 0.094(3) 0.067(2) 0.0493(18) -0.0065(16) 0.0360(19) 0.0068(19)
C7S 0.046(4) 0.049(5) 0.043(5) -0.007(3) 0.015(4) -0.005(4)
C8S 0.052(5) 0.043(5) 0.046(4) -0.005(4) 0.027(3) -0.007(4)
C9S 0.034(4) 0.053(5) 0.056(8) -0.019(5) 0.014(5) 0.001(3)
C10S 0.048(7) 0.048(7) 0.046(5) -0.008(5) 0.014(5) 0.008(5)
C11S 0.091(9) 0.056(5) 0.056(7) 0.006(4) 0.035(7) 0.011(7)
C12S 0.073(7) 0.057(5) 0.070(8) 0.003(6) 0.035(6) -0.003(4)
C7D 0.064(7) 0.053(6) 0.033(4) -0.005(4) 0.015(4) 0.000(5)
C8D 0.067(9) 0.065(8) 0.043(7) -0.001(5) 0.033(7) 0.017(6)
C9D 0.035(4) 0.035(4) 0.059(7) 0.004(4) 0.023(4) 0.003(3)
C10D 0.039(5) 0.042(4) 0.039(4) -0.004(3) 0.012(4) -0.001(4)
C11D 0.043(5) 0.064(5) 0.057(6) -0.006(5) 0.026(5) -0.009(4)
C12D 0.048(4) 0.062(6) 0.061(7) -0.004(6) 0.007(5) -0.001(4)

loop_
_atom_type_symbol
_atom_type_description
_atom_type_scat_dispersion_real
_atom_type_scat_dispersion_imag
_atom_type_scat_source
C C 0.0033 0.0016 'International Tables Vol C Tables 4.2.6.8 and 6.1.1.4'
H H 0.0000 0.0000 'International Tables Vol C Tables 4.2.6.8 and 6.1.1.4'
N N 0.0061 0.0033 'International Tables Vol C Tables 4.2.6.8 and 6.1.1.4'
I I -0.4742 1.8119 'International Tables Vol C Tables 4.2.6.8 and 6.1.1.4'

loop_
_geom_angle_atom_site_label_1
_geom_angle_atom_site_label_2
_geom_angle_atom_site_label_3
_geom_angle
_geom_angle_site_symmetry_1
_geom_angle_site_symmetry_3
C1 N1 C5 119.8(2) . .
C1 N1 C16 120.6(2) . .
C5 N1 C16 119.6(2) . .
N1 C1 C2 121.0(2) . .
C1 C2 C3 121.3(2) . .
C2 C3 C4 115.9(2) . .
C2 C3 C7 121.4(2) . .
C4 C3 C7 122.7(2) . .
C5 C4 C3 120.8(2) . .
N1 C5 C4 121.3(2) . .
C7 C6 C15 121.8(2) . .
C6 C7 C8 118.0(2) . .
C6 C7 C3 121.6(2) . .
C8 C7 C3 120.4(2) . .
C9 C8 C7 121.2(3) . .
C8 C9 C10 121.3(3) . .
C9 C10 C15 118.5(2) . .
C9 C10 C11 122.5(3) . .
C15 C10 C11 119.0(3) . .
C12 C11 C10 120.1(3) . .
C11 C12 C13 121.1(3) . .
C14 C13 C12 119.9(3) . .
C13 C14 C15 121.0(3) . .
C14 C15 C10 118.9(3) . .
C14 C15 C6 122.0(3) . .
C10 C15 C6 119.1(2) . .
C1' N1' C5' 119.6(2) . .
C1' N1' C16" 120.1(12) . .
C5' N1' C16" 120.3(12) . .
C1' N1' C16' 120.8(7) . .
C5' N1' C16' 119.6(7) . .
N1' C1' C2' 125.9(4) . .
N1' C1' C2" 111.4(6) . .
C4" C5' N1' 129.8(9) . .
N1' C5' C4' 116.3(4) . .
C1' C2' C3' 120.2(7) . .
C2' C3' C4' 114.4(8) . .
C2' C3' C7' 122.2(6) . .
C4' C3' C7' 123.4(7) . .
C3' C4' C5' 122.8(8) . .
C7' C6' C15' 121.5(5) . .
C6' C7' C8' 118.4(4) . .
C6' C7' C3' 121.7(5) . .
C8' C7' C3' 119.9(4) . .
C9' C8' C7' 121.3(4) . .
C8' C9' C10' 120.3(4) . .
C15' C10' C9' 120.2(6) . .
C15' C10' C11' 117.8(5) . .
C9' C10' C11' 122.1(6) . .
C12' C11' C10' 119.4(7) . .
C11' C12' C13' 122.6(10) . .
C12' C13' C14' 119.9(7) . .
C13' C14' C15' 120.2(5) . .
C10' C15' C14' 120.0(5) . .
C10' C15' C6' 118.3(5) . .
C14' C15' C6' 121.7(5) . .
C3" C2" C1' 121.1(13) . .
C4" C3" C2" 118.0(16) . .
C4" C3" C7" 120.4(14) . .
C2" C3" C7" 121.6(11) . .
C5' C4" C3" 116.8(16) . .
C7" C6" C15" 119.6(8) . .
C6" C7" C8" 119.2(7) . .
C6" C7" C3" 120.5(9) . .
C8" C7" C3" 120.4(8) . .
C9" C8" C7" 120.8(7) . .
C8" C9" C10" 122.2(8) . .
C9" C10" C15" 117.9(9) . .
C9" C10" C11" 125.1(10) . .
C15" C10" C11" 117.0(9) . .
C12" C11" C10" 122.4(14) . .
C13" C12" C11" 117(2) . .
C14" C13" C12" 123.1(15) . .
C13" C14" C15" 120.7(10) . .
C14" C15" C10" 119.7(9) . .
C14" C15" C6" 120.0(9) . .
C10" C15" C6" 120.3(10) . .
C3S C1S C2S 121.3(5) 3_566 .
C2'S C1S C3'S 119.5(15) . 3_566
C3S C2S C1S 119.2(5) . .
C2S C3S C1S 119.6(7) . 3_566
C3'S C2'S C1S 120.2(17) . .
C2'S C3'S C1S 120(2) . 3_566
C6S C4S C5S 119.9(3) 3_665 .
C4S C5S C6S 119.8(3) . .
C4S C6S C5S 120.3(3) 3_665 .
C8S C7S C12S 121.2(12) . .
C7S C8S C9S 117.2(14) . .
C10S C9S C8S 121.1(17) . .
C11S C10S C9S 120.3(16) . .
C10S C11S C12S 118.9(15) . .
C7S C12S C11S 121.3(13) . .
C8D C7D C12D 123.0(14) . .
C7D C8D C9D 121.0(19) . .
C8D C9D C10D 117.0(17) . .
C11D C10D C9D 121.0(15) . .
C12D C11D C10D 119.2(13) . .
C11D C12D C7D 118.6(11) . .

loop_
_geom_bond_atom_site_label_1
_geom_bond_atom_site_label_2
_geom_bond_distance
_geom_bond_site_symmetry_2
N1 C1 1.335(3) .
N1 C5 1.338(3) .
N1 C16 1.478(3) .
C1 C2 1.359(4) .
C2 C3 1.390(3) .
C3 C4 1.396(3) .
C3 C7 1.470(3) .
C4 C5 1.358(4) .
C6 C7 1.370(3) .
C6 C15 1.415(3) .
C7 C8 1.421(4) .
C8 C9 1.355(4) .
C9 C10 1.405(4) .
C10 C15 1.408(4) .
C10 C11 1.417(4) .
C11 C12 1.359(5) .
C12 C13 1.389(5) .
C13 C14 1.368(4) .
C14 C15 1.404(4) .
N1' C1' 1.320(3) .
N1' C5' 1.335(3) .
N1' C16" 1.38(3) .
N1' C16' 1.521(16) .
C1' C2' 1.325(9) .
C1' C2" 1.496(16) .
C5' C4" 1.22(2) .
C5' C4' 1.452(10) .
C2' C3' 1.388(9) .
C3' C4' 1.395(9) .
C3' C7' 1.472(9) .
C6' C7' 1.366(6) .
C6' C15' 1.433(7) .
C7' C8' 1.422(6) .
C8' C9' 1.361(5) .
C9' C10' 1.402(6) .
C10' C15' 1.397(8) .
C10' C11' 1.448(10) .
C11' C12' 1.345(13) .
C12' C13' 1.369(11) .
C13' C14' 1.370(7) .
C14' C15' 1.407(6) .
C2" C3" 1.379(17) .
C3" C4" 1.332(16) .
C3" C7" 1.516(16) .
C6" C7" 1.353(11) .
C6" C15" 1.437(13) .
C7" C8" 1.430(11) .
C8" C9" 1.356(10) .
C9" C10" 1.371(14) .
C10" C15" 1.418(14) .
C10" C11" 1.431(14) .
C11" C12" 1.41(2) .
C12" C13" 1.38(2) .
C13" C14" 1.352(17) .
C14" C15" 1.409(13) .
C1S C3S 1.386(9) 3_566
C1S C2S 1.404(7) .
C1S C2'S 1.409(19) .
C1S C3'S 1.42(3) 3_566
C2S C3S 1.379(11) .
C3S C1S 1.386(9) 3_566
C2'S C3'S 1.33(4) .
C3'S C1S 1.42(3) 3_566
C4S C6S 1.370(5) 3_665
C4S C5S 1.373(5) .
C5S C6S 1.383(5) .
C6S C4S 1.370(5) 3_665
C7S C8S 1.371(14) .
C7S C12S 1.372(13) .
C8S C9S 1.41(2) .
C9S C10S 1.38(3) .
C10S C11S 1.37(2) .
C11S C12S 1.375(15) .
C7D C8D 1.33(2) .
C7D C12D 1.364(16) .
C8D C9D 1.36(3) .
C9D C10D 1.41(2) .
C10D C11D 1.382(13) .
C11D C12D 1.363(15) .
